data_8102175
loop_
_publ_author_name
'Frey, Wolfgang'
'Li, Feng'
'J\"ager, Volker'

_publ_section_title
;
Crystal structure of (2S,3R,4R)-1-tert-butoxycarbonyl-3-hydroxy-2-
(2'-methylallyl)-4-methylproline methyl ester, C~16~H~27~NO~5~
;
_journal_issue 3
_journal_name_full 'Zeitschrift f\"ur Kristallographie - New Crystal Structures'
_journal_page_first 357
_journal_page_last 358
_journal_volume 222
_journal_year 2007
_chemical_formula_sum 'C16 H27 N O5'
_chemical_formula_weight 313.39
_chemical_name_systematic
;(2S,3R,4R)-1-tert-butoxycarbonyl-3-hydroxy-2-(2'-methyl-allyl)-4-methylproline
 methyl ester
;
_space_group_IT_number 4
_symmetry_cell_setting monoclinic
_symmetry_space_group_name_Hall 'P 2yb'
_symmetry_space_group_name_H-M 'P 1 21 1'
_atom_sites_solution_hydrogens geom
_atom_sites_solution_primary direct
_atom_sites_solution_secondary difmap
_audit_creation_method SHELXL-97
_cell_angle_alpha 90.00
_cell_angle_beta 103.321(5)
_cell_angle_gamma 90.00
_cell_formula_units_Z 2
_cell_length_a 9.0983(7)
_cell_length_b 10.8380(9)
_cell_length_c 9.3763(6)
_cell_measurement_reflns_used 50
_cell_measurement_temperature 293(2)
_cell_measurement_theta_max 25
_cell_measurement_theta_min 21
_cell_volume 899.70(12)
_computing_cell_refinement 'Bruker Xscans, Release 2.31'
_computing_data_collection 'Bruker Xscans, Release 2.31'
_computing_data_reduction 'Bruker Xscans, Release 2.31'
_computing_molecular_graphics 'SHELXTL-plus, XP (Sheldrick, 1991)'
_computing_structure_refinement 'SHELXL-97 (Sheldrick, 1997)'
_computing_structure_solution 'SHELXS-97 (Sheldrick, 1990)'
_diffrn_ambient_temperature 293(2)
_diffrn_measured_fraction_theta_full 0.969
_diffrn_measured_fraction_theta_max 0.969
_diffrn_measurement_device_type 'Siemens P4'
_diffrn_measurement_method omega
_diffrn_radiation_monochromator graphite
_diffrn_radiation_source 'fine-focus sealed tube'
_diffrn_radiation_type CuK\a
_diffrn_radiation_wavelength 1.54178
_diffrn_reflns_av_R_equivalents 0.0225
_diffrn_reflns_av_sigmaI/netI 0.0371
_diffrn_reflns_limit_h_max 10
_diffrn_reflns_limit_h_min -10
_diffrn_reflns_limit_k_max 10
_diffrn_reflns_limit_k_min -11
_diffrn_reflns_limit_l_max 11
_diffrn_reflns_limit_l_min -11
_diffrn_reflns_number 3334
_diffrn_reflns_theta_full 67.99
_diffrn_reflns_theta_max 67.99
_diffrn_reflns_theta_min 4.85
_diffrn_standards_decay_% 0
_diffrn_standards_interval_count 100
_diffrn_standards_number 3
_exptl_absorpt_coefficient_mu 0.700
_exptl_absorpt_correction_type none
_exptl_crystal_colour colorless
_exptl_crystal_density_diffrn 1.157
_exptl_crystal_density_method 'not measured'
_exptl_crystal_description needle
_exptl_crystal_F_000 340
_exptl_crystal_size_max 1.5
_exptl_crystal_size_mid 0.15
_exptl_crystal_size_min 0.10
_refine_diff_density_max 0.224
_refine_diff_density_min -0.187
_refine_diff_density_rms 0.045
_refine_ls_abs_structure_details 'Flack H D (1983), Acta Cryst. A39, 876-881'
_refine_ls_abs_structure_Flack -0.1(4)
_refine_ls_extinction_coef 0.0201(19)
_refine_ls_extinction_expression Fc^*^=kFc[1+0.001xFc^2^\l^3^/sin(2\q)]^-1/4^
_refine_ls_extinction_method SHELXL
_refine_ls_goodness_of_fit_ref 1.010
_refine_ls_hydrogen_treatment mixed
_refine_ls_matrix_type full
_refine_ls_number_parameters 200
_refine_ls_number_reflns 2974
_refine_ls_number_restraints 1
_refine_ls_restrained_S_all 1.010
_refine_ls_R_factor_all 0.0744
_refine_ls_R_factor_gt 0.0562
_refine_ls_shift/su_max 0.004
_refine_ls_shift/su_mean 0.000
_refine_ls_structure_factor_coef Fsqd
_refine_ls_weighting_details 'calc w=1/[\s^2^(Fo^2^)+(0.0805P)^2^+0.3457P] where P=(Fo^2^+2Fc^2^)/3'
_refine_ls_weighting_scheme calc
_refine_ls_wR_factor_gt 0.1402
_refine_ls_wR_factor_ref 0.1635
_reflns_number_gt 2184
_reflns_number_total 2974
_reflns_threshold_expression >2sigma(I)
_cod_data_source_file 1267-2083.cff
_cod_data_source_block w1318fli
_cod_original_sg_symbol_H-M P12(1)1
_cod_database_code 8102175

loop_
_symmetry_equiv_pos_as_xyz
'x, y, z'
'-x, y+1/2, -z'

loop_
_atom_site_label
_atom_site_type_symbol
_atom_site_fract_x
_atom_site_fract_y
_atom_site_fract_z
_atom_site_U_iso_or_equiv
_atom_site_adp_type
_atom_site_occupancy
_atom_site_symmetry_multiplicity
_atom_site_Wyckoff_symbol
_atom_site_calc_flag
_atom_site_refinement_flags
_atom_site_disorder_assembly
_atom_site_disorder_group
N1 N 0.1995(3) 0.1795(2) 0.0972(3) 0.0537(7) Uani 1 2 a d . . .
O1 O -0.1146(3) 0.3042(3) -0.0419(3) 0.0732(8) Uani 1 2 a d . . .
H1 H -0.1855 0.3761 -0.0891 0.110 Uiso 1 2 a d . . .
C1 C 0.1368(4) 0.3005(3) 0.1218(4) 0.0524(8) Uani 1 2 a d . . .
O2 O 0.2988(3) -0.0057(2) 0.1798(3) 0.0723(8) Uani 1 2 a d . . .
C2 C 0.0393(4) 0.3338(3) -0.0332(4) 0.0577(8) Uani 1 2 a d . . .
H2 H 0.0497 0.4216 -0.0536 0.069 Uiso 1 2 a calc R . .
O3 O 0.3030(3) 0.1572(2) 0.3343(2) 0.0643(7) Uani 1 2 a d . . .
C3 C 0.1052(5) 0.2555(4) -0.1380(4) 0.0646(9) Uani 1 2 a d . . .
H3 H 0.1983 0.2950 -0.1506 0.078 Uiso 1 2 a calc R . .
O4 O -0.0021(4) 0.3762(3) 0.2936(4) 0.0993(11) Uani 1 2 a d . . .
C4 C 0.1473(5) 0.1359(4) -0.0531(4) 0.0649(9) Uani 1 2 a d . . .
H4A H 0.0604 0.0820 -0.0628 0.078 Uiso 1 2 a calc R . .
H4B H 0.2267 0.0925 -0.0859 0.078 Uiso 1 2 a calc R . .
O5 O -0.0236(3) 0.1766(3) 0.2313(3) 0.0706(7) Uani 1 2 a d . . .
C5 C 0.0012(6) 0.2371(5) -0.2889(4) 0.0936(14) Uani 1 2 a d . . .
H5A H -0.0210 0.3156 -0.3363 0.140 Uiso 1 2 a calc R . .
H5B H -0.0911 0.1990 -0.2786 0.140 Uiso 1 2 a calc R . .
H5C H 0.0500 0.1851 -0.3469 0.140 Uiso 1 2 a calc R . .
C6 C 0.2684(4) 0.1013(3) 0.2028(4) 0.0585(8) Uani 1 2 a d . . .
C7 C 0.3883(5) 0.0927(4) 0.4673(4) 0.0717(11) Uani 1 2 a d . . .
C8 C 0.3042(6) -0.0184(5) 0.4995(6) 0.1027(17) Uani 1 2 a d . . .
H8A H 0.2994 -0.0784 0.4233 0.154 Uiso 1 2 a calc R . .
H8B H 0.2037 0.0051 0.5042 0.154 Uiso 1 2 a calc R . .
H8C H 0.3555 -0.0532 0.5917 0.154 Uiso 1 2 a calc R . .
C9 C 0.3973(7) 0.1902(5) 0.5846(5) 0.1047(17) Uani 1 2 a d . . .
H9A H 0.4502 0.2611 0.5605 0.157 Uiso 1 2 a calc R . .
H9B H 0.4503 0.1576 0.6774 0.157 Uiso 1 2 a calc R . .
H9C H 0.2971 0.2139 0.5902 0.157 Uiso 1 2 a calc R . .
C10 C 0.5436(5) 0.0616(6) 0.4454(6) 0.1012(17) Uani 1 2 a d . . .
H10A H 0.5931 0.1358 0.4258 0.152 Uiso 1 2 a calc R . .
H10B H 0.5343 0.0061 0.3641 0.152 Uiso 1 2 a calc R . .
H10C H 0.6020 0.0232 0.5324 0.152 Uiso 1 2 a calc R . .
C11 C 0.0319(4) 0.2910(4) 0.2251(4) 0.0655(9) Uani 1 2 a d . . .
C12 C -0.1342(5) 0.1598(6) 0.3175(5) 0.0953(15) Uani 1 2 a d . . .
H12A H -0.1646 0.0748 0.3137 0.143 Uiso 1 2 a calc R . .
H12B H -0.2206 0.2107 0.2789 0.143 Uiso 1 2 a calc R . .
H12C H -0.0912 0.1828 0.4172 0.143 Uiso 1 2 a calc R . .
C13 C 0.2576(4) 0.4003(3) 0.1806(4) 0.0636(9) Uani 1 2 a d . . .
H13A H 0.2056 0.4757 0.1955 0.076 Uiso 1 2 a calc R . .
H13B H 0.3154 0.3737 0.2758 0.076 Uiso 1 2 a calc R . .
C14 C 0.3662(4) 0.4304(4) 0.0879(5) 0.0698(10) Uani 1 2 a d . . .
C15 C 0.4873(5) 0.3403(4) 0.0817(6) 0.0924(14) Uani 1 2 a d . . .
H15A H 0.4756 0.2686 0.1381 0.139 Uiso 1 2 a calc R . .
H15B H 0.5840 0.3773 0.1212 0.139 Uiso 1 2 a calc R . .
H15C H 0.4807 0.3168 -0.0183 0.139 Uiso 1 2 a calc R . .
C16 C 0.3585(5) 0.5379(5) 0.0162(6) 0.0909(14) Uani 1 2 a d . . .
H16A H 0.4293 0.5565 -0.0380 0.109 Uiso 1 2 a calc R . .
H16B H 0.2822 0.5940 0.0205 0.109 Uiso 1 2 a calc R . .

loop_
_atom_site_aniso_label
_atom_site_aniso_U_11
_atom_site_aniso_U_22
_atom_site_aniso_U_33
_atom_site_aniso_U_23
_atom_site_aniso_U_13
_atom_site_aniso_U_12
N1 0.0628(15) 0.0392(16) 0.0567(14) -0.0014(12) 0.0085(12) 0.0047(12)
O1 0.0559(13) 0.0715(18) 0.0874(18) 0.0169(15) 0.0064(12) 0.0011(13)
C1 0.0568(17) 0.0399(18) 0.0590(18) -0.0030(15) 0.0102(14) 0.0047(14)
O2 0.0767(16) 0.0417(15) 0.0924(19) -0.0010(13) 0.0069(14) 0.0072(12)
C2 0.0578(18) 0.047(2) 0.065(2) 0.0067(15) 0.0081(15) 0.0025(15)
O3 0.0740(15) 0.0513(15) 0.0608(13) 0.0051(11) 0.0017(11) 0.0073(12)
C3 0.077(2) 0.060(2) 0.0546(19) -0.0001(17) 0.0111(16) 0.0008(18)
O4 0.120(3) 0.086(2) 0.103(2) -0.0193(18) 0.048(2) 0.0132(19)
C4 0.083(2) 0.052(2) 0.0557(18) -0.0078(16) 0.0075(16) 0.0051(18)
O5 0.0643(14) 0.080(2) 0.0713(15) 0.0100(14) 0.0223(12) 0.0003(14)
C5 0.112(4) 0.095(3) 0.060(2) -0.001(2) -0.007(2) 0.007(3)
C6 0.0584(18) 0.051(2) 0.063(2) 0.0029(16) 0.0072(15) -0.0023(15)
C7 0.073(2) 0.070(3) 0.065(2) 0.0229(19) 0.0012(18) -0.0030(19)
C8 0.109(4) 0.093(4) 0.103(4) 0.033(3) 0.019(3) -0.021(3)
C9 0.133(4) 0.106(4) 0.066(2) 0.002(3) 0.004(3) -0.018(3)
C10 0.071(3) 0.116(4) 0.108(3) 0.041(3) 0.002(2) 0.015(3)
C11 0.070(2) 0.062(2) 0.065(2) 0.0023(19) 0.0177(17) 0.009(2)
C12 0.076(3) 0.136(5) 0.080(3) 0.008(3) 0.030(2) -0.015(3)
C13 0.072(2) 0.043(2) 0.072(2) -0.0071(16) 0.0065(18) -0.0012(16)
C14 0.064(2) 0.051(2) 0.087(3) -0.001(2) 0.0033(19) -0.0081(17)
C15 0.072(3) 0.071(3) 0.133(4) 0.005(3) 0.023(3) 0.006(2)
C16 0.083(3) 0.066(3) 0.119(4) 0.024(3) 0.015(3) -0.004(2)

loop_
_atom_type_symbol
_atom_type_description
_atom_type_scat_dispersion_real
_atom_type_scat_dispersion_imag
_atom_type_scat_source
C C 0.0181 0.0091 'International Tables Vol C Tables 4.2.6.8 and 6.1.1.4'
H H 0.0000 0.0000 'International Tables Vol C Tables 4.2.6.8 and 6.1.1.4'
N N 0.0311 0.0180 'International Tables Vol C Tables 4.2.6.8 and 6.1.1.4'
O O 0.0492 0.0322 'International Tables Vol C Tables 4.2.6.8 and 6.1.1.4'

loop_
_geom_angle_atom_site_label_1
_geom_angle_atom_site_label_2
_geom_angle_atom_site_label_3
_geom_angle
_geom_angle_site_symmetry_1
_geom_angle_site_symmetry_3
_geom_angle_publ_flag
C6 N1 C4 120.0(3) . . ?
C6 N1 C1 125.4(3) . . ?
C4 N1 C1 112.9(3) . . ?
C2 O1 H1 111.2 . . ?
N1 C1 C11 111.4(3) . . ?
N1 C1 C13 114.2(3) . . ?
C11 C1 C13 108.7(3) . . ?
N1 C1 C2 102.6(3) . . ?
C11 C1 C2 107.8(3) . . ?
C13 C1 C2 112.0(3) . . ?
O1 C2 C3 111.5(3) . . ?
O1 C2 C1 110.0(3) . . ?
C3 C2 C1 104.4(3) . . ?
O1 C2 H2 110.2 . . ?
C3 C2 H2 110.2 . . ?
C1 C2 H2 110.2 . . ?
C6 O3 C7 121.7(3) . . ?
C2 C3 C4 103.1(3) . . ?
C2 C3 C5 114.8(4) . . ?
C4 C3 C5 113.7(3) . . ?
C2 C3 H3 108.3 . . ?
C4 C3 H3 108.3 . . ?
C5 C3 H3 108.3 . . ?
N1 C4 C3 102.5(3) . . ?
N1 C4 H4A 111.3 . . ?
C3 C4 H4A 111.3 . . ?
N1 C4 H4B 111.3 . . ?
C3 C4 H4B 111.3 . . ?
H4A C4 H4B 109.2 . . ?
C11 O5 C12 117.3(4) . . ?
C3 C5 H5A 109.5 . . ?
C3 C5 H5B 109.5 . . ?
H5A C5 H5B 109.5 . . ?
C3 C5 H5C 109.5 . . ?
H5A C5 H5C 109.5 . . ?
H5B C5 H5C 109.5 . . ?
O2 C6 N1 123.7(3) . . ?
O2 C6 O3 125.0(3) . . ?
N1 C6 O3 111.3(3) . . ?
O3 C7 C8 110.9(3) . . ?
O3 C7 C10 108.4(3) . . ?
C8 C7 C10 112.7(4) . . ?
O3 C7 C9 102.3(3) . . ?
C8 C7 C9 111.1(4) . . ?
C10 C7 C9 111.0(4) . . ?
C7 C8 H8A 109.5 . . ?
C7 C8 H8B 109.5 . . ?
H8A C8 H8B 109.5 . . ?
C7 C8 H8C 109.5 . . ?
H8A C8 H8C 109.5 . . ?
H8B C8 H8C 109.5 . . ?
C7 C9 H9A 109.5 . . ?
C7 C9 H9B 109.5 . . ?
H9A C9 H9B 109.5 . . ?
C7 C9 H9C 109.5 . . ?
H9A C9 H9C 109.5 . . ?
H9B C9 H9C 109.5 . . ?
C7 C10 H10A 109.5 . . ?
C7 C10 H10B 109.5 . . ?
H10A C10 H10B 109.5 . . ?
C7 C10 H10C 109.5 . . ?
H10A C10 H10C 109.5 . . ?
H10B C10 H10C 109.5 . . ?
O4 C11 O5 122.6(4) . . ?
O4 C11 C1 124.5(4) . . ?
O5 C11 C1 112.9(3) . . ?
O5 C12 H12A 109.5 . . ?
O5 C12 H12B 109.5 . . ?
H12A C12 H12B 109.5 . . ?
O5 C12 H12C 109.5 . . ?
H12A C12 H12C 109.5 . . ?
H12B C12 H12C 109.5 . . ?
C14 C13 C1 117.1(3) . . ?
C14 C13 H13A 108.0 . . ?
C1 C13 H13A 108.0 . . ?
C14 C13 H13B 108.0 . . ?
C1 C13 H13B 108.0 . . ?
H13A C13 H13B 107.3 . . ?
C16 C14 C15 120.4(5) . . ?
C16 C14 C13 121.1(4) . . ?
C15 C14 C13 118.4(4) . . ?
C14 C15 H15A 109.5 . . ?
C14 C15 H15B 109.5 . . ?
H15A C15 H15B 109.5 . . ?
C14 C15 H15C 109.5 . . ?
H15A C15 H15C 109.5 . . ?
H15B C15 H15C 109.5 . . ?
C14 C16 H16A 120.0 . . ?
C14 C16 H16B 120.0 . . ?
H16A C16 H16B 120.0 . . ?

loop_
_geom_bond_atom_site_label_1
_geom_bond_atom_site_label_2
_geom_bond_distance
_geom_bond_site_symmetry_2
_geom_bond_publ_flag
N1 C6 1.343(4) . ?
N1 C4 1.458(4) . ?
N1 C1 1.469(4) . ?
O1 C2 1.420(4) . ?
O1 H1 1.0425 . ?
C1 C11 1.512(5) . ?
C1 C13 1.550(5) . ?
C1 C2 1.561(5) . ?
O2 C6 1.223(4) . ?
C2 C3 1.521(5) . ?
C2 H2 0.9800 . ?
O3 C6 1.344(4) . ?
O3 C7 1.483(4) . ?
C3 C4 1.523(5) . ?
C3 C5 1.523(5) . ?
C3 H3 0.9800 . ?
O4 C11 1.205(5) . ?
C4 H4A 0.9700 . ?
C4 H4B 0.9700 . ?
O5 C11 1.345(5) . ?
O5 C12 1.439(5) . ?
C5 H5A 0.9600 . ?
C5 H5B 0.9600 . ?
C5 H5C 0.9600 . ?
C7 C8 1.494(6) . ?
C7 C10 1.512(6) . ?
C7 C9 1.514(7) . ?
C8 H8A 0.9600 . ?
C8 H8B 0.9600 . ?
C8 H8C 0.9600 . ?
C9 H9A 0.9600 . ?
C9 H9B 0.9600 . ?
C9 H9C 0.9600 . ?
C10 H10A 0.9600 . ?
C10 H10B 0.9600 . ?
C10 H10C 0.9600 . ?
C12 H12A 0.9600 . ?
C12 H12B 0.9600 . ?
C12 H12C 0.9600 . ?
C13 C14 1.495(6) . ?
C13 H13A 0.9700 . ?
C13 H13B 0.9700 . ?
C14 C16 1.339(6) . ?
C14 C15 1.483(6) . ?
C15 H15A 0.9600 . ?
C15 H15B 0.9600 . ?
C15 H15C 0.9600 . ?
C16 H16A 0.9300 . ?
C16 H16B 0.9300 . ?

loop_
_geom_torsion_atom_site_label_1
_geom_torsion_atom_site_label_2
_geom_torsion_atom_site_label_3
_geom_torsion_atom_site_label_4
_geom_torsion
_geom_torsion_site_symmetry_1
_geom_torsion_site_symmetry_2
_geom_torsion_site_symmetry_3
_geom_torsion_site_symmetry_4
_geom_torsion_publ_flag
C6 N1 C1 C11 -51.7(4) . . . . ?
C4 N1 C1 C11 113.5(3) . . . . ?
C6 N1 C1 C13 71.9(4) . . . . ?
C4 N1 C1 C13 -122.9(3) . . . . ?
C6 N1 C1 C2 -166.8(3) . . . . ?
C4 N1 C1 C2 -1.6(4) . . . . ?
N1 C1 C2 O1 98.1(3) . . . . ?
C11 C1 C2 O1 -19.6(4) . . . . ?
C13 C1 C2 O1 -139.1(3) . . . . ?
N1 C1 C2 C3 -21.8(3) . . . . ?
C11 C1 C2 C3 -139.4(3) . . . . ?
C13 C1 C2 C3 101.1(3) . . . . ?
O1 C2 C3 C4 -82.4(4) . . . . ?
C1 C2 C3 C4 36.3(4) . . . . ?
O1 C2 C3 C5 41.7(5) . . . . ?
C1 C2 C3 C5 160.5(4) . . . . ?
C6 N1 C4 C3 -169.9(3) . . . . ?
C1 N1 C4 C3 24.0(4) . . . . ?
C2 C3 C4 N1 -36.5(4) . . . . ?
C5 C3 C4 N1 -161.4(4) . . . . ?
C4 N1 C6 O2 4.2(5) . . . . ?
C1 N1 C6 O2 168.5(3) . . . . ?
C4 N1 C6 O3 -177.7(3) . . . . ?
C1 N1 C6 O3 -13.5(5) . . . . ?
C7 O3 C6 O2 1.9(5) . . . . ?
C7 O3 C6 N1 -176.1(3) . . . . ?
C6 O3 C7 C8 -60.8(5) . . . . ?
C6 O3 C7 C10 63.4(5) . . . . ?
C6 O3 C7 C9 -179.3(4) . . . . ?
C12 O5 C11 O4 3.6(6) . . . . ?
C12 O5 C11 C1 -175.1(3) . . . . ?
N1 C1 C11 O4 159.2(4) . . . . ?
C13 C1 C11 O4 32.6(5) . . . . ?
C2 C1 C11 O4 -88.9(5) . . . . ?
N1 C1 C11 O5 -22.1(4) . . . . ?
C13 C1 C11 O5 -148.7(3) . . . . ?
C2 C1 C11 O5 89.7(4) . . . . ?
N1 C1 C13 C14 59.2(4) . . . . ?
C11 C1 C13 C14 -175.7(3) . . . . ?
C2 C1 C13 C14 -56.8(4) . . . . ?
C1 C13 C14 C16 108.5(5) . . . . ?
C1 C13 C14 C15 -73.9(5) . . . . ?

loop_
_cod_related_entry_id
_cod_related_entry_database
_cod_related_entry_code
1 ChemSpider 30653918
